data_1525639
loop_
_publ_author_name
'Belik, A.A.'
'Morozov, V.A.'
'Khasanov, S.S.'
'Grechkin, S.V.'
'Lazoryak, B.I.'

_publ_section_title
;
 Crystal structures of double vanadates Ca9 R (V O4)7. III. R= Nd, Sm, Gd
 or Ce
;
_journal_name_full Kristallografiya
_journal_page_first 798
_journal_page_last 803
_journal_volume 45
_journal_year 2000
_chemical_formula_sum 'Ca9 O28 Sm V7'
_chemical_name_systematic 'Ca9 Sm (V O4)7'
_space_group_IT_number 161
_symmetry_space_group_name_Hall 'R 3 -2"c'
_symmetry_space_group_name_H-M 'R 3 c :H'
_cell_angle_alpha 90
_cell_angle_beta 90
_cell_angle_gamma 120
_cell_formula_units_Z 6
_cell_length_a 10.8652
_cell_length_b 10.8652
_cell_length_c 38.098
_cell_volume 3895.007
_citation_journal_id_ASTM KRISAJ
_cod_data_source_file Belik_KRISAJ_2000_184.cif
_cod_data_source_block Ca9O28Sm1V7
_cod_original_formula_sum 'Ca9 O28 Sm1 V7'
_cod_database_code 1525639

loop_
_symmetry_equiv_pos_as_xyz
x,y,z
-y,x-y,z
-x+y,-x,z
-y,-x,z+1/2
x,x-y,z+1/2
-x+y,y,z+1/2
x+2/3,y+1/3,z+1/3
-y+2/3,x-y+1/3,z+1/3
-x+y+2/3,-x+1/3,z+1/3
-y+2/3,-x+1/3,z+5/6
x+2/3,x-y+1/3,z+5/6
-x+y+2/3,y+1/3,z+5/6
x+1/3,y+2/3,z+2/3
-y+1/3,x-y+2/3,z+2/3
-x+y+1/3,-x+2/3,z+2/3
-y+1/3,-x+2/3,z+7/6
x+1/3,x-y+2/3,z+7/6
-x+y+1/3,y+2/3,z+7/6

loop_
_atom_site_label
_atom_site_type_symbol
_atom_site_fract_x
_atom_site_fract_y
_atom_site_fract_z
_atom_site_occupancy
_atom_site_U_iso_or_equiv
Sm3 Sm+3 0.1212 0.2668 0.3246 0.07 0.0
Ca4 Ca+2 0 0 0 1 0.0
Ca2 Ca+2 0.615 0.8231 0.2338 0.886 0.0
O7 O-2 0.592 0.95 0.0459 1 0.0
O6 O-2 0.493 0.749 0.1222 1 0.0
V3 V+5 0.6499 0.8459 0.0319 1 0.0
O2 O-2 0.013 0.858 0.2572 1 0.0
O5 O-2 0.726 0.019 0.1144 1 0.0
O9 O-2 0.826 0.924 0.0432 1 0.0
Sm2 Sm+3 0.615 0.8231 0.2338 0.114 0.0
V1 V+5 0 0 0.2669 1 0.0
O8 O-2 0.563 0.682 0.0511 1 0.0
O1 O-2 0 0 0.3129 1 0.0
V2 V+5 0.6798 0.8553 0.1335 1 0.0
Ca3 Ca+2 0.1212 0.2668 0.3246 0.93 0.0
Sm1 Sm+3 0.727 0.8596 0.4307 0.149 0.0
O10 O-2 0.628 0.827 0.9892 1 0.0
Ca1 Ca+2 0.727 0.8596 0.4307 0.851 0.0
O3 O-2 0.706 0.904 0.1786 1 0.0
O4 O-2 0.771 0.76 0.1242 1 0.0
